data_7034099
loop_
_publ_author_name
'Bhakat, Saswati'
'Chakraborty, Ayon'
'Dash, Subhashree Priyadarsini'
'Panda, Alok K.'
'Acharyya, Rama'
'Biswas, Ashis'
'Mukhopadhyay, Subhadip'
'Bhutia, Sujit'
'Crochet, Aurelien'
'Patil, Yogesh prakash'
'Nethaji, Munirathinam'
'Dinda, Rupam'

_publ_section_title
;
 Synthesis, X-ray structure and in vitro cytotoxicity studies of Cu(I/II)
 complexes of thiosemicarbazone: Special emphasis on their interactions
 with DNA
;
_journal_name_full 'Dalton Trans.'
_journal_paper_doi 10.1039/C4DT03764B
_journal_year 2015
_chemical_formula_moiety 'C19 H15 Cu F N4 O S'
_chemical_formula_sum 'C19 H15 Cu F N4 O S'
_chemical_formula_weight 429.95
_chemical_name_systematic
;
 ?
;
_space_group_IT_number 14
_symmetry_cell_setting monoclinic
_symmetry_Int_Tables_number 14
_symmetry_space_group_name_Hall '-P 2ybc'
_symmetry_space_group_name_H-M 'P 1 21/c 1'
_atom_sites_solution_hydrogens geom
_atom_sites_solution_primary direct
_atom_sites_solution_secondary difmap
_audit_creation_method SHELXL-97
_audit_update_record
;
2014-05-12 deposited with the CCDC.
2015-02-18 downloaded from the CCDC.
;
_cell_angle_alpha 90.00
_cell_angle_beta 102.115(2)
_cell_angle_gamma 90.00
_cell_formula_units_Z 4
_cell_length_a 13.3041(5)
_cell_length_b 5.8394(2)
_cell_length_c 23.1869(9)
_cell_measurement_reflns_used 6898
_cell_measurement_temperature 296(2)
_cell_measurement_theta_max 28.23
_cell_measurement_theta_min 2.62
_cell_volume 1761.22(11)
_computing_cell_refinement 'Bruker SAINT'
_computing_data_collection 'Bruker Kappa Apex CCD'
_computing_data_reduction 'Bruker SAINT'
_computing_molecular_graphics ORTEP-III
_computing_publication_material WinGXv1.80.05
_computing_structure_refinement 'SHELXL-97 (Sheldrick, 2008)'
_computing_structure_solution SHELXS-97
_diffrn_ambient_temperature 296(2)
_diffrn_detector_area_resol_mean 0.3
_diffrn_measured_fraction_theta_full 1.000
_diffrn_measured_fraction_theta_max 1.000
_diffrn_measurement_device_type 'Bruker APEX-II CCD'
_diffrn_measurement_method '\f and \w scans'
_diffrn_radiation_monochromator graphite
_diffrn_radiation_source 'fine-focus sealed tube'
_diffrn_radiation_type MoK\a
_diffrn_radiation_wavelength 0.71073
_diffrn_reflns_av_R_equivalents 0.0410
_diffrn_reflns_av_sigmaI/netI 0.0312
_diffrn_reflns_limit_h_max 19
_diffrn_reflns_limit_h_min -18
_diffrn_reflns_limit_k_max 8
_diffrn_reflns_limit_k_min -8
_diffrn_reflns_limit_l_max 33
_diffrn_reflns_limit_l_min -33
_diffrn_reflns_number 33365
_diffrn_reflns_theta_full 30.5
_diffrn_reflns_theta_max 30.5
_diffrn_reflns_theta_min 1.80
_exptl_absorpt_coefficient_mu 1.386
_exptl_absorpt_correction_T_max 0.9728
_exptl_absorpt_correction_T_min 0.7787
_exptl_absorpt_correction_type empirical
_exptl_absorpt_process_details sadabs
_exptl_crystal_colour blue
_exptl_crystal_density_diffrn 1.621
_exptl_crystal_density_method 'not measured'
_exptl_crystal_description rectangular
_exptl_crystal_F_000 876
_exptl_crystal_size_max 0.19
_exptl_crystal_size_mid 0.16
_exptl_crystal_size_min 0.02
_refine_diff_density_max 0.315
_refine_diff_density_min -0.295
_refine_diff_density_rms 0.053
_refine_ls_extinction_method none
_refine_ls_goodness_of_fit_ref 1.015
_refine_ls_hydrogen_treatment refall
_refine_ls_matrix_type full
_refine_ls_number_parameters 304
_refine_ls_number_reflns 5407
_refine_ls_number_restraints 0
_refine_ls_restrained_S_all 1.015
_refine_ls_R_factor_all 0.0581
_refine_ls_R_factor_gt 0.0345
_refine_ls_shift/su_max 0.001
_refine_ls_shift/su_mean 0.000
_refine_ls_structure_factor_coef Fsqd
_refine_ls_weighting_details 'calc w=1/[\s^2^(Fo^2^)+(0.0386P)^2^+0.5828P] where P=(Fo^2^+2Fc^2^)/3'
_refine_ls_weighting_scheme calc
_refine_ls_wR_factor_gt 0.0796
_refine_ls_wR_factor_ref 0.0885
_reflns_number_gt 3927
_reflns_number_total 5407
_reflns_threshold_expression >2\s(I)
_cod_data_source_file c4dt03764b2.cif
_cod_data_source_block sb9_0m
_cod_depositor_comments
;
The following automatic conversions were performed:

'_symmetry_cell_setting' value 'Monoclinic' changed to 'monoclinic'
according to
/usr/data/users/saulius/crontab/automatic-downloads/rss-feeds/RSC/lib/dictionaries/cif_core.dic
dictionary named 'cif_core.dic' version 2.4.2 from 2011-04-26.

Automatic conversion script
Id: cif_fix_values 3008 2015-01-20 13:52:24Z robertas 
;
_cod_original_sg_symbol_H-M 'P 21/c'
_cod_database_code 7034099

loop_
_symmetry_equiv_pos_as_xyz
'x, y, z'
'-x, y+1/2, -z+1/2'
'-x, -y, -z'
'x, -y-1/2, z-1/2'

loop_
_atom_site_label
_atom_site_type_symbol
_atom_site_fract_x
_atom_site_fract_y
_atom_site_fract_z
_atom_site_U_iso_or_equiv
_atom_site_adp_type
_atom_site_occupancy
_atom_site_symmetry_multiplicity
_atom_site_calc_flag
Cu1 Cu 0.183488(16) 0.54032(4) 0.445702(10) 0.03707(8) Uani 1 1 d
S1 S 0.09241(4) 0.25069(10) 0.47291(2) 0.04538(14) Uani 1 1 d
F1 F -0.45315(10) 0.0075(2) 0.24739(7) 0.0649(4) Uani 1 1 d
O1 O 0.26273(10) 0.7769(3) 0.42016(7) 0.0475(4) Uani 1 1 d
N1 N -0.09238(13) 0.1416(3) 0.41190(8) 0.0428(4) Uani 1 1 d
N2 N -0.02582(11) 0.4701(3) 0.37997(7) 0.0384(4) Uani 1 1 d
N3 N 0.06127(11) 0.6079(3) 0.38677(7) 0.0346(3) Uani 1 1 d
N4 N 0.30867(12) 0.4751(3) 0.50910(7) 0.0365(3) Uani 1 1 d
C1 C -0.18231(13) 0.1165(3) 0.36799(8) 0.0350(4) Uani 1 1 d
C2 C -0.23686(16) -0.0865(4) 0.36829(10) 0.0427(5) Uani 1 1 d
C3 C -0.32825(17) -0.1234(4) 0.32808(10) 0.0466(5) Uani 1 1 d
C4 C -0.36354(15) 0.0430(4) 0.28748(10) 0.0439(5) Uani 1 1 d
C5 C -0.31124(16) 0.2415(4) 0.28482(10) 0.0471(5) Uani 1 1 d
C6 C -0.21978(15) 0.2799(4) 0.32549(10) 0.0446(5) Uani 1 1 d
C7 C -0.01537(13) 0.3002(3) 0.41666(8) 0.0354(4) Uani 1 1 d
C8 C 0.05156(14) 0.7769(3) 0.34986(8) 0.0368(4) Uani 1 1 d
C9 C 0.13016(14) 0.9348(3) 0.34348(8) 0.0357(4) Uani 1 1 d
C10 C 0.10414(17) 1.1082(4) 0.30048(10) 0.0474(5) Uani 1 1 d
C11 C 0.17393(19) 1.2650(4) 0.29017(10) 0.0545(6) Uani 1 1 d
C12 C 0.27449(18) 1.2511(4) 0.32233(10) 0.0539(6) Uani 1 1 d
C13 C 0.30243(16) 1.0844(4) 0.36428(10) 0.0495(6) Uani 1 1 d
C14 C 0.23188(14) 0.9243(3) 0.37735(8) 0.0381(4) Uani 1 1 d
C15 C 0.34760(16) 0.6366(4) 0.54842(10) 0.0439(5) Uani 1 1 d
C16 C 0.43935(17) 0.6092(4) 0.58824(10) 0.0504(5) Uani 1 1 d
C17 C 0.49499(16) 0.4150(5) 0.58664(10) 0.0520(6) Uani 1 1 d
C18 C 0.45499(18) 0.2466(5) 0.54722(10) 0.0541(6) Uani 1 1 d
C19 C 0.36097(16) 0.2798(4) 0.51007(9) 0.0447(5) Uani 1 1 d
H1 H -0.0814(17) 0.033(4) 0.4356(10) 0.045(6) Uiso 1 1 d
H2 H -0.2124(17) -0.196(4) 0.3950(10) 0.049(6) Uiso 1 1 d
H3 H -0.3637(18) -0.246(4) 0.3278(10) 0.056(7) Uiso 1 1 d
H5 H -0.3348(16) 0.351(4) 0.2574(10) 0.050(6) Uiso 1 1 d
H6 H -0.1849(17) 0.411(4) 0.3254(10) 0.047(6) Uiso 1 1 d
H8 H -0.0132(14) 0.792(3) 0.3245(8) 0.032(5) Uiso 1 1 d
H10 H 0.0372(17) 1.118(4) 0.2807(10) 0.051(6) Uiso 1 1 d
H11 H 0.1579(18) 1.384(4) 0.2620(11) 0.064(7) Uiso 1 1 d
H12 H 0.3252(17) 1.344(4) 0.3152(10) 0.054(6) Uiso 1 1 d
H13 H 0.365(2) 1.070(4) 0.3838(12) 0.063(8) Uiso 1 1 d
H15 H 0.3100(15) 0.771(4) 0.5460(9) 0.040(6) Uiso 1 1 d
H16 H 0.458(2) 0.728(5) 0.6127(12) 0.070(8) Uiso 1 1 d
H17 H 0.5525(19) 0.383(4) 0.6114(11) 0.060(7) Uiso 1 1 d
H18 H 0.486(2) 0.108(5) 0.5437(12) 0.073(8) Uiso 1 1 d
H19 H 0.3269(18) 0.166(4) 0.4824(11) 0.060(7) Uiso 1 1 d

loop_
_atom_site_aniso_label
_atom_site_aniso_U_11
_atom_site_aniso_U_22
_atom_site_aniso_U_33
_atom_site_aniso_U_23
_atom_site_aniso_U_13
_atom_site_aniso_U_12
Cu1 0.02764(11) 0.04202(14) 0.03774(13) 0.00695(10) -0.00179(9) -0.00169(10)
S1 0.0363(2) 0.0530(3) 0.0414(3) 0.0153(2) -0.0043(2) -0.0067(2)
F1 0.0399(7) 0.0671(9) 0.0773(10) -0.0079(7) -0.0117(7) -0.0099(6)
O1 0.0297(6) 0.0542(9) 0.0526(8) 0.0183(7) -0.0051(6) -0.0051(6)
N1 0.0388(8) 0.0422(10) 0.0427(9) 0.0143(8) -0.0020(7) -0.0076(8)
N2 0.0290(7) 0.0403(9) 0.0419(9) 0.0075(7) -0.0012(6) -0.0075(7)
N3 0.0279(7) 0.0368(8) 0.0364(8) 0.0016(7) 0.0010(6) -0.0050(6)
N4 0.0309(7) 0.0410(9) 0.0351(8) 0.0025(7) 0.0013(6) -0.0026(7)
C1 0.0298(8) 0.0371(10) 0.0374(9) 0.0015(8) 0.0057(7) -0.0029(7)
C2 0.0445(11) 0.0393(11) 0.0437(11) 0.0054(9) 0.0081(9) -0.0058(9)
C3 0.0431(11) 0.0413(12) 0.0547(13) -0.0050(10) 0.0088(10) -0.0136(10)
C4 0.0302(9) 0.0492(12) 0.0495(12) -0.0082(10) 0.0016(8) -0.0029(9)
C5 0.0382(10) 0.0439(12) 0.0531(13) 0.0080(10) -0.0044(9) -0.0004(9)
C6 0.0376(10) 0.0360(11) 0.0550(13) 0.0070(9) -0.0020(9) -0.0076(9)
C7 0.0306(8) 0.0394(10) 0.0346(9) 0.0027(8) 0.0030(7) -0.0023(7)
C8 0.0301(9) 0.0414(11) 0.0344(9) 0.0022(8) -0.0030(7) -0.0024(8)
C9 0.0357(9) 0.0375(10) 0.0316(9) 0.0024(8) 0.0020(7) -0.0042(8)
C10 0.0424(11) 0.0509(13) 0.0424(11) 0.0105(10) -0.0062(9) -0.0086(10)
C11 0.0597(14) 0.0548(14) 0.0424(12) 0.0170(11) -0.0040(10) -0.0172(11)
C12 0.0528(13) 0.0619(15) 0.0435(12) 0.0090(11) 0.0021(10) -0.0261(11)
C13 0.0349(10) 0.0649(15) 0.0436(11) 0.0088(11) -0.0029(9) -0.0152(10)
C14 0.0336(9) 0.0428(11) 0.0355(9) 0.0022(8) 0.0020(7) -0.0045(8)
C15 0.0400(10) 0.0419(12) 0.0490(12) -0.0020(10) 0.0078(9) -0.0012(9)
C16 0.0474(12) 0.0554(14) 0.0453(12) -0.0099(11) 0.0023(9) -0.0157(11)
C17 0.0344(10) 0.0709(17) 0.0443(12) 0.0033(11) -0.0061(9) -0.0040(10)
C18 0.0481(12) 0.0584(15) 0.0503(13) -0.0005(11) -0.0024(10) 0.0157(11)
C19 0.0468(11) 0.0449(12) 0.0370(10) -0.0052(9) -0.0037(9) 0.0019(9)

loop_
_atom_type_symbol
_atom_type_description
_atom_type_scat_dispersion_real
_atom_type_scat_dispersion_imag
_atom_type_scat_source
C C 0.0033 0.0016 'International Tables Vol C Tables 4.2.6.8 and 6.1.1.4'
H H 0.0000 0.0000 'International Tables Vol C Tables 4.2.6.8 and 6.1.1.4'
N N 0.0061 0.0033 'International Tables Vol C Tables 4.2.6.8 and 6.1.1.4'
O O 0.0106 0.0060 'International Tables Vol C Tables 4.2.6.8 and 6.1.1.4'
F F 0.0171 0.0103 'International Tables Vol C Tables 4.2.6.8 and 6.1.1.4'
S S 0.1246 0.1234 'International Tables Vol C Tables 4.2.6.8 and 6.1.1.4'
Cu Cu 0.3201 1.2651 'International Tables Vol C Tables 4.2.6.8 and 6.1.1.4'

loop_
_geom_angle_atom_site_label_1
_geom_angle_atom_site_label_2
_geom_angle_atom_site_label_3
_geom_angle
O1 Cu1 N3 94.04(6)
O1 Cu1 N4 86.40(6)
N3 Cu1 N4 178.10(7)
O1 Cu1 S1 177.42(5)
N3 Cu1 S1 85.93(5)
N4 Cu1 S1 93.71(5)
C7 S1 Cu1 94.14(7)
C14 O1 Cu1 127.19(12)
C7 N1 C1 129.63(17)
C7 N2 N3 113.34(15)
C8 N3 N2 113.60(15)
C8 N3 Cu1 125.13(13)
N2 N3 Cu1 121.26(12)
C19 N4 C15 117.73(17)
C19 N4 Cu1 121.53(13)
C15 N4 Cu1 120.44(14)
C6 C1 C2 118.67(18)
C6 C1 N1 124.53(18)
C2 C1 N1 116.80(18)
C3 C2 C1 121.0(2)
C4 C3 C2 118.7(2)
C5 C4 F1 118.7(2)
C5 C4 C3 122.17(19)
F1 C4 C3 119.10(19)
C4 C5 C6 119.3(2)
C1 C6 C5 120.21(19)
N2 C7 N1 119.35(17)
N2 C7 S1 125.09(14)
N1 C7 S1 115.55(14)
N3 C8 C9 126.02(17)
C10 C9 C14 119.12(18)
C10 C9 C8 117.43(17)
C14 C9 C8 123.44(17)
C11 C10 C9 122.10(19)
C10 C11 C12 118.8(2)
C13 C12 C11 120.6(2)
C12 C13 C14 122.18(19)
O1 C14 C13 118.90(17)
O1 C14 C9 123.95(17)
C13 C14 C9 117.15(18)
N4 C15 C16 122.5(2)
C17 C16 C15 119.4(2)
C16 C17 C18 118.6(2)
C17 C18 C19 119.4(2)
N4 C19 C18 122.3(2)

loop_
_geom_bond_atom_site_label_1
_geom_bond_atom_site_label_2
_geom_bond_distance
Cu1 O1 1.9061(14)
Cu1 N3 1.9323(15)
Cu1 N4 2.0130(15)
Cu1 S1 2.2467(6)
S1 C7 1.7481(18)
F1 C4 1.365(2)
O1 C14 1.313(2)
N1 C7 1.368(2)
N1 C1 1.407(2)
N2 C7 1.295(2)
N2 N3 1.392(2)
N3 C8 1.295(2)
N4 C19 1.334(3)
N4 C15 1.338(3)
C1 C6 1.387(3)
C1 C2 1.391(3)
C2 C3 1.385(3)
C3 C4 1.366(3)
C4 C5 1.360(3)
C5 C6 1.392(3)
C8 C9 1.425(3)
C9 C10 1.412(3)
C9 C14 1.416(3)
C10 C11 1.361(3)
C11 C12 1.391(3)
C12 C13 1.371(3)
C13 C14 1.402(3)
C15 C16 1.377(3)
C16 C17 1.359(4)
C17 C18 1.372(3)
C18 C19 1.375(3)

loop_
_geom_torsion_atom_site_label_1
_geom_torsion_atom_site_label_2
_geom_torsion_atom_site_label_3
_geom_torsion_atom_site_label_4
_geom_torsion
N3 Cu1 S1 C7 3.56(8)
N4 Cu1 S1 C7 -178.31(8)
N3 Cu1 O1 C14 1.50(18)
N4 Cu1 O1 C14 -176.65(18)
C7 N2 N3 C8 179.44(17)
C7 N2 N3 Cu1 0.5(2)
O1 Cu1 N3 C8 -4.43(17)
S1 Cu1 N3 C8 178.16(17)
O1 Cu1 N3 N2 174.39(14)
S1 Cu1 N3 N2 -3.02(13)
O1 Cu1 N4 C19 -113.35(17)
S1 Cu1 N4 C19 64.06(16)
O1 Cu1 N4 C15 60.19(16)
S1 Cu1 N4 C15 -122.40(15)
C7 N1 C1 C6 -12.9(3)
C7 N1 C1 C2 167.7(2)
C6 C1 C2 C3 -1.7(3)
N1 C1 C2 C3 177.7(2)
C1 C2 C3 C4 0.7(3)
C2 C3 C4 C5 0.9(3)
C2 C3 C4 F1 179.53(19)
F1 C4 C5 C6 179.9(2)
C3 C4 C5 C6 -1.4(4)
C2 C1 C6 C5 1.2(3)
N1 C1 C6 C5 -178.2(2)
C4 C5 C6 C1 0.4(3)
N3 N2 C7 N1 -175.18(17)
N3 N2 C7 S1 3.8(3)
C1 N1 C7 N2 7.3(3)
C1 N1 C7 S1 -171.75(17)
Cu1 S1 C7 N2 -5.22(18)
Cu1 S1 C7 N1 173.81(15)
N2 N3 C8 C9 -174.92(18)
Cu1 N3 C8 C9 4.0(3)
N3 C8 C9 C10 -180.0(2)
N3 C8 C9 C14 0.7(3)
C14 C9 C10 C11 0.5(4)
C8 C9 C10 C11 -178.8(2)
C9 C10 C11 C12 1.2(4)
C10 C11 C12 C13 -1.0(4)
C11 C12 C13 C14 -1.0(4)
Cu1 O1 C14 C13 -178.86(16)
Cu1 O1 C14 C9 2.1(3)
C12 C13 C14 O1 -176.5(2)
C12 C13 C14 C9 2.6(3)
C10 C9 C14 O1 176.7(2)
C8 C9 C14 O1 -4.0(3)
C10 C9 C14 C13 -2.3(3)
C8 C9 C14 C13 177.0(2)
C19 N4 C15 C16 1.3(3)
Cu1 N4 C15 C16 -172.46(17)
N4 C15 C16 C17 2.4(3)
C15 C16 C17 C18 -3.4(4)
C16 C17 C18 C19 0.9(4)
C15 N4 C19 C18 -4.0(3)
Cu1 N4 C19 C18 169.68(18)
C17 C18 C19 N4 3.0(4)
